data_1537016
loop_
_publ_author_name
'Reuter, G.'
'Frenzen, G.'
'Roffe, M.'

_publ_section_title
;
 Rb3 Ln Cl6 * 2 H2 O (Ln=La-Nd):Darstellung, Kristallstruktur und
 thermisches Verhalten
;
_journal_name_full 'Zeitschrift fuer Anorganische und Allgemeine Chemie'
_journal_page_first 630
_journal_page_last 634
_journal_volume 621
_journal_year 1995
_chemical_formula_sum 'Cl6 H4 La O2 Rb3'
_chemical_name_systematic 'Rb3 La Cl6 (H2 O)2'
_space_group_IT_number 176
_symmetry_space_group_name_Hall '-P 6c'
_symmetry_space_group_name_H-M 'P 63/m'
_cell_angle_alpha 90
_cell_angle_beta 90
_cell_angle_gamma 120
_cell_formula_units_Z 6
_cell_length_a 12.204
_cell_length_b 12.204
_cell_length_c 16.886
_cell_volume 2178.020
_citation_journal_id_ASTM ZAACAB
_cod_data_source_file Reuter_ZAACAB_1995_1682.cif
_cod_data_source_block H4Cl6La1O2Rb3
_cod_original_cell_volume 2178.02
_cod_original_formula_sum 'H4 Cl6 La1 O2 Rb3'
_cod_database_code 1537016

loop_
_symmetry_equiv_pos_as_xyz
x,y,z
x-y,x,z+1/2
-y,x-y,z
-x,-y,z+1/2
-x+y,-x,z
y,-x+y,z+1/2
-x,-y,-z
-x+y,-x,-z-1/2
y,-x+y,-z
x,y,-z-1/2
x-y,x,-z
-y,x-y,-z-1/2

loop_
_atom_site_label
_atom_site_type_symbol
_atom_site_fract_x
_atom_site_fract_y
_atom_site_fract_z
_atom_site_occupancy
_atom_site_U_iso_or_equiv
La1 La+3 0.23935 0.0491 0.25 1 0.0
Cl1 Cl-1 0.3086 -0.1427 0.25 1 0.0
Rb3 Rb+1 0 0 0 1 0.0
Cl4 Cl-1 0.4442 0.2991 0.5017 1 0.0
Cl2 Cl-1 0.4515 0.3003 0.25 1 0.0
O1 O-2 0.3458 0.073 0.1165 1 0.0
Rb1 Rb+1 0.4651 0.09323 0.62201 1 0.0
Cl3 Cl-1 0.0376 -0.1429 0.1507 1 0.0
Rb2 Rb+1 0.6667 0.3333 0.1202 1 0.0
